data_4310493
loop_
_publ_author_name
'Dilovan S. Cati'
'Joan Ribas'
'Jordi Ribas-Ari\~no'
'Helen Stoeckli-Evans'

_publ_section_title
;
 Self-Assembly of CuII and NiII [2 x 2] Grid Complexes and a Binuclear
 CuII Complex with a New Semiflexible Substituted Pyrazine Ligand:
 Multiple Anion Encapsulation and Magnetic Properties
;
_journal_name_full 'Inorganic Chemistry'
_journal_page_first 1021
_journal_page_last 1030
_journal_paper_doi 10.1021/ic030174s
_journal_volume 43
_journal_year 2004
_chemical_formula_sum 'C18 H16 N6 O2'
_chemical_formula_weight 348.37
_space_group_IT_number 2
_symmetry_cell_setting triclinic
_symmetry_space_group_name_Hall '-P 1'
_symmetry_space_group_name_H-M 'P -1'
_atom_sites_solution_hydrogens geom
_atom_sites_solution_primary direct
_atom_sites_solution_secondary difmap
_audit_creation_method SHELXL-97
_cell_angle_alpha 107.082(18)
_cell_angle_beta 98.610(18)
_cell_angle_gamma 97.538(18)
_cell_formula_units_Z 2
_cell_length_a 4.9882(7)
_cell_length_b 12.079(2)
_cell_length_c 14.454(2)
_cell_measurement_reflns_used 2791
_cell_measurement_temperature 153(2)
_cell_measurement_theta_max 25.85
_cell_measurement_theta_min 2.69
_cell_volume 808.8(2)
_computing_cell_refinement 'CELL (Stoe IPDS Software, 2000)'
_computing_data_collection 'EXPOSE (Stoe IPDS Software, 2000)'
_computing_data_reduction 'INTEGRATE (Stoe IPDS Software, 2000)'
_computing_molecular_graphics 'PLATON99 (Spek, 1990)'
_computing_publication_material 'SHELXL-97 (Sheldrick, 1997)'
_computing_structure_refinement 'SHELXL-97 (Sheldrick, 1997)'
_computing_structure_solution 'SHELXS-97 (Sheldrick, 1990)'
_diffrn_ambient_temperature 153(2)
_diffrn_detector_area_resol_mean 0.81\%A
_diffrn_measured_fraction_theta_full 0.933
_diffrn_measured_fraction_theta_max 0.933
_diffrn_measurement_device_type 'STOE IPDS'
_diffrn_measurement_method 'phi oscillation'
_diffrn_radiation_monochromator graphite
_diffrn_radiation_source 'fine-focus sealed tube'
_diffrn_radiation_type MoK\a
_diffrn_radiation_wavelength 0.71073
_diffrn_reflns_av_R_equivalents 0.1401
_diffrn_reflns_av_sigmaI/netI 0.1874
_diffrn_reflns_limit_h_max 6
_diffrn_reflns_limit_h_min -6
_diffrn_reflns_limit_k_max 14
_diffrn_reflns_limit_k_min -14
_diffrn_reflns_limit_l_max 17
_diffrn_reflns_limit_l_min -17
_diffrn_reflns_number 5978
_diffrn_reflns_theta_full 25.84
_diffrn_reflns_theta_max 25.84
_diffrn_reflns_theta_min 2.69
_diffrn_standards_decay_% 0
_diffrn_standards_interval_time 0
_diffrn_standards_number 0
_exptl_absorpt_coefficient_mu 0.099
_exptl_absorpt_correction_type none
_exptl_crystal_colour colourless
_exptl_crystal_density_diffrn 1.430
_exptl_crystal_density_meas ?
_exptl_crystal_density_method 'not measured'
_exptl_crystal_description plate
_exptl_crystal_F_000 364
_exptl_crystal_size_max 0.50
_exptl_crystal_size_mid 0.20
_exptl_crystal_size_min 0.08
_refine_diff_density_max 0.287
_refine_diff_density_min -0.329
_refine_diff_density_rms 0.086
_refine_ls_extinction_method none
_refine_ls_goodness_of_fit_ref 0.845
_refine_ls_hydrogen_treatment mixed
_refine_ls_matrix_type full
_refine_ls_number_parameters 243
_refine_ls_number_reflns 2910
_refine_ls_number_restraints 0
_refine_ls_restrained_S_all 0.845
_refine_ls_R_factor_all 0.1408
_refine_ls_R_factor_gt 0.0766
_refine_ls_shift/su_max <0.001
_refine_ls_shift/su_mean <0.001
_refine_ls_structure_factor_coef Fsqd
_refine_ls_weighting_details 'calc w=1/[\s^2^(Fo^2^)+(0.1007P)^2^] where P=(Fo^2^+2Fc^2^)/3'
_refine_ls_weighting_scheme calc
_refine_ls_wR_factor_gt 0.1899
_refine_ls_wR_factor_ref 0.2149
_reflns_number_gt 1309
_reflns_number_total 2910
_reflns_threshold_expression I>2sigma(I)
_cod_data_source_file ic030174s_si2_1.cif
_cod_data_source_block H2L
_cod_depositor_comments
;
The following automatic conversions were performed:

'_exptl_crystal_density_meas' value 'none' was changed to '?' - the
value is perceived as not measured.

Automatic conversion script
Id: cif_fix_values 3008 2015-01-20 13:52:24Z robertas 

The following automatic conversions were performed:

data name '_atom_site_symetry_multiplicity' was replaced with
'_atom_site_symmetry_multiplicity' as specified in the replacement
file 'data/replacement-values/replacement_tags.lst'.

Automatic conversion script
Id: cif_correct_tags 9268 2022-04-12 08:56:07Z antanas 
;
_cod_database_code 4310493

loop_
_symmetry_equiv_pos_as_xyz
'x, y, z'
'-x, -y, -z'

loop_
_atom_site_label
_atom_site_type_symbol
_atom_site_fract_x
_atom_site_fract_y
_atom_site_fract_z
_atom_site_U_iso_or_equiv
_atom_site_adp_type
_atom_site_occupancy
_atom_site_symmetry_multiplicity
_atom_site_calc_flag
_atom_site_refinement_flags
_atom_site_disorder_assembly
_atom_site_disorder_group
O1 O 0.6868(7) 0.1364(3) 0.5302(2) 0.0547(10) Uani 1 1 d . . .
O2 O 0.7331(6) 0.3653(3) 0.6705(2) 0.0423(8) Uani 1 1 d . . .
N1 N 0.9895(8) 0.0654(3) 0.2208(3) 0.0427(10) Uani 1 1 d . . .
N2 N 0.7948(8) 0.1246(3) 0.3818(3) 0.0386(10) Uani 1 1 d . . .
H2N H 0.774(10) 0.155(4) 0.344(3) 0.036(15) Uiso 1 1 d . . .
N3 N 0.4716(7) 0.2767(3) 0.3562(3) 0.0382(10) Uani 1 1 d . . .
N4 N 0.2246(7) 0.4003(3) 0.5045(3) 0.0372(9) Uani 1 1 d . . .
N5 N 0.2803(7) 0.3365(3) 0.6778(2) 0.0354(9) Uani 1 1 d . . .
H5N H 0.089(8) 0.348(3) 0.653(3) 0.023(10) Uiso 1 1 d . . .
N6 N 0.6843(8) 0.5023(4) 0.9122(3) 0.0507(12) Uani 1 1 d . . .
C1 C 1.1015(10) 0.0463(4) 0.1390(3) 0.0460(13) Uani 1 1 d . . .
H1A H 1.0650 0.0927 0.0973 0.055 Uiso 1 1 calc R . .
C2 C 1.2612(11) -0.0343(4) 0.1136(4) 0.0504(13) Uani 1 1 d . . .
H2A H 1.3366 -0.0429 0.0558 0.060 Uiso 1 1 calc R . .
C3 C 1.3165(11) -0.1051(4) 0.1712(3) 0.0502(13) Uani 1 1 d . . .
H3A H 1.4259 -0.1639 0.1539 0.060 Uiso 1 1 calc R . .
C4 C 1.2029(10) -0.0858(4) 0.2567(3) 0.0432(12) Uani 1 1 d . . .
H4A H 1.2338 -0.1321 0.2988 0.052 Uiso 1 1 calc R . .
C5 C 1.0466(9) 0.0006(3) 0.2788(3) 0.0320(10) Uani 1 1 d . . .
C6 C 0.9331(9) 0.0265(4) 0.3730(3) 0.0408(12) Uani 1 1 d . . .
H6B H 0.8024 -0.0435 0.3714 0.049 Uiso 1 1 calc R . .
H6A H 1.0856 0.0450 0.4307 0.049 Uiso 1 1 calc R . .
C7 C 0.6740(9) 0.1706(4) 0.4579(3) 0.0369(11) Uani 1 1 d . . .
C8 C 0.5190(8) 0.2649(4) 0.4471(3) 0.0331(10) Uani 1 1 d . . .
C9 C 0.4048(8) 0.3305(4) 0.5217(3) 0.0307(10) Uani 1 1 d . . .
C10 C 0.4891(8) 0.3437(4) 0.6301(3) 0.0340(10) Uani 1 1 d . . .
C11 C 0.3381(9) 0.3573(4) 0.7843(3) 0.0435(12) Uani 1 1 d . . .
H11B H 0.4737 0.3089 0.7992 0.052 Uiso 1 1 calc R . .
H11A H 0.1660 0.3302 0.8040 0.052 Uiso 1 1 calc R . .
C12 C 0.4482(9) 0.4836(4) 0.8454(3) 0.0381(11) Uani 1 1 d . . .
C13 C 0.3188(10) 0.5711(4) 0.8332(3) 0.0500(13) Uani 1 1 d . . .
H13A H 0.1563 0.5539 0.7840 0.060 Uiso 1 1 calc R . .
C14 C 0.4246(12) 0.6870(5) 0.8930(4) 0.0623(16) Uani 1 1 d . . .
H14A H 0.3353 0.7498 0.8863 0.075 Uiso 1 1 calc R . .
C15 C 0.6611(12) 0.7071(5) 0.9617(4) 0.0595(16) Uani 1 1 d . . .
H15A H 0.7405 0.7851 1.0033 0.071 Uiso 1 1 calc R . .
C16 C 0.7810(11) 0.6162(5) 0.9702(3) 0.0617(17) Uani 1 1 d . . .
H16A H 0.9426 0.6323 1.0196 0.074 Uiso 1 1 calc R . .
C17 C 0.1705(9) 0.4069(4) 0.4127(3) 0.0369(11) Uani 1 1 d . . .
H17A H 0.0381 0.4517 0.3968 0.044 Uiso 1 1 calc R . .
C18 C 0.3046(9) 0.3496(4) 0.3410(3) 0.0377(11) Uani 1 1 d . . .
H18A H 0.2766 0.3626 0.2789 0.045 Uiso 1 1 calc R . .

loop_
_atom_site_aniso_label
_atom_site_aniso_U_11
_atom_site_aniso_U_22
_atom_site_aniso_U_33
_atom_site_aniso_U_23
_atom_site_aniso_U_13
_atom_site_aniso_U_12
O1 0.067(3) 0.060(2) 0.048(2) 0.0270(17) 0.0190(17) 0.0201(18)
O2 0.0201(17) 0.058(2) 0.0451(18) 0.0145(15) 0.0037(13) 0.0024(14)
N1 0.048(3) 0.035(2) 0.044(2) 0.0130(17) 0.0099(18) 0.0029(18)
N2 0.045(3) 0.034(2) 0.040(2) 0.0159(18) 0.0103(18) 0.0093(18)
N3 0.033(2) 0.041(2) 0.038(2) 0.0141(17) 0.0058(16) -0.0016(18)
N4 0.029(2) 0.036(2) 0.044(2) 0.0160(16) 0.0029(16) -0.0077(17)
N5 0.025(2) 0.045(2) 0.0328(19) 0.0102(16) 0.0053(15) -0.0004(17)
N6 0.029(2) 0.079(3) 0.042(2) 0.022(2) 0.0065(17) -0.004(2)
C1 0.055(3) 0.042(3) 0.041(3) 0.018(2) 0.007(2) 0.000(2)
C2 0.054(3) 0.053(3) 0.042(3) 0.014(2) 0.013(2) 0.003(3)
C3 0.059(3) 0.048(3) 0.049(3) 0.015(2) 0.023(2) 0.018(3)
C4 0.044(3) 0.042(3) 0.042(3) 0.016(2) 0.006(2) 0.001(2)
C5 0.030(2) 0.022(2) 0.039(2) 0.0052(17) 0.0037(18) 0.0026(19)
C6 0.040(3) 0.045(3) 0.039(3) 0.017(2) 0.009(2) 0.003(2)
C7 0.032(3) 0.036(2) 0.038(3) 0.011(2) 0.0034(19) -0.005(2)
C8 0.026(2) 0.033(2) 0.039(2) 0.0145(19) 0.0054(18) -0.0044(19)
C9 0.022(2) 0.034(2) 0.032(2) 0.0115(18) 0.0036(17) -0.0071(19)
C10 0.023(2) 0.035(2) 0.041(2) 0.0104(19) 0.0066(19) -0.0036(19)
C11 0.038(3) 0.055(3) 0.035(2) 0.017(2) 0.0072(19) -0.004(2)
C12 0.034(3) 0.046(3) 0.032(2) 0.013(2) 0.0088(19) -0.006(2)
C13 0.047(3) 0.057(3) 0.046(3) 0.018(2) 0.012(2) 0.000(3)
C14 0.068(4) 0.051(3) 0.063(4) 0.012(3) 0.022(3) -0.001(3)
C15 0.065(4) 0.052(3) 0.049(3) 0.005(2) 0.019(3) -0.019(3)
C16 0.047(3) 0.082(4) 0.037(3) 0.009(3) 0.006(2) -0.028(3)
C17 0.028(2) 0.036(2) 0.044(3) 0.015(2) 0.0033(19) -0.005(2)
C18 0.036(3) 0.042(2) 0.037(3) 0.017(2) 0.006(2) 0.003(2)

loop_
_atom_type_symbol
_atom_type_description
_atom_type_scat_dispersion_real
_atom_type_scat_dispersion_imag
_atom_type_scat_source
C C 0.0033 0.0016 'International Tables Vol C Tables 4.2.6.8 and 6.1.1.4'
H H 0.0000 0.0000 'International Tables Vol C Tables 4.2.6.8 and 6.1.1.4'
N N 0.0061 0.0033 'International Tables Vol C Tables 4.2.6.8 and 6.1.1.4'
O O 0.0106 0.0060 'International Tables Vol C Tables 4.2.6.8 and 6.1.1.4'

loop_
_geom_angle_atom_site_label_1
_geom_angle_atom_site_label_2
_geom_angle_atom_site_label_3
_geom_angle
_geom_angle_site_symmetry_1
_geom_angle_site_symmetry_3
_geom_angle_publ_flag
C5 N1 C1 117.1(4) . . ?
C7 N2 C6 124.1(4) . . ?
C7 N2 H2N 111(4) . . ?
C6 N2 H2N 125(4) . . ?
C18 N3 C8 117.6(4) . . ?
C17 N4 C9 117.0(4) . . ?
C10 N5 C11 119.9(4) . . ?
C10 N5 H5N 123(2) . . ?
C11 N5 H5N 113(2) . . ?
C12 N6 C16 115.7(5) . . ?
C2 C1 N1 123.7(5) . . ?
C2 C1 H1A 118.2 . . ?
N1 C1 H1A 118.2 . . ?
C1 C2 C3 120.2(5) . . ?
C1 C2 H2A 119.9 . . ?
C3 C2 H2A 119.9 . . ?
C2 C3 C4 116.7(5) . . ?
C2 C3 H3A 121.6 . . ?
C4 C3 H3A 121.6 . . ?
C5 C4 C3 119.5(4) . . ?
C5 C4 H4A 120.2 . . ?
C3 C4 H4A 120.2 . . ?
N1 C5 C4 122.7(4) . . ?
N1 C5 C6 117.0(4) . . ?
C4 C5 C6 120.4(4) . . ?
N2 C6 C5 109.3(4) . . ?
N2 C6 H6B 109.8 . . ?
C5 C6 H6B 109.8 . . ?
N2 C6 H6A 109.8 . . ?
C5 C6 H6A 109.8 . . ?
H6B C6 H6A 108.3 . . ?
O1 C7 N2 122.7(5) . . ?
O1 C7 C8 122.5(4) . . ?
N2 C7 C8 114.9(4) . . ?
N3 C8 C9 120.4(4) . . ?
N3 C8 C7 116.2(4) . . ?
C9 C8 C7 123.1(4) . . ?
N4 C9 C8 121.6(4) . . ?
N4 C9 C10 113.3(4) . . ?
C8 C9 C10 124.7(4) . . ?
O2 C10 N5 123.6(4) . . ?
O2 C10 C9 121.1(4) . . ?
N5 C10 C9 115.2(4) . . ?
N5 C11 C12 114.4(4) . . ?
N5 C11 H11B 108.7 . . ?
C12 C11 H11B 108.7 . . ?
N5 C11 H11A 108.7 . . ?
C12 C11 H11A 108.7 . . ?
H11B C11 H11A 107.6 . . ?
C13 C12 N6 123.2(4) . . ?
C13 C12 C11 121.6(4) . . ?
N6 C12 C11 115.2(4) . . ?
C12 C13 C14 119.8(5) . . ?
C12 C13 H13A 120.1 . . ?
C14 C13 H13A 120.1 . . ?
C15 C14 C13 117.8(6) . . ?
C15 C14 H14A 121.1 . . ?
C13 C14 H14A 121.1 . . ?
C16 C15 C14 119.7(5) . . ?
C16 C15 H15A 120.1 . . ?
C14 C15 H15A 120.1 . . ?
C15 C16 N6 123.9(5) . . ?
C15 C16 H16A 118.1 . . ?
N6 C16 H16A 118.1 . . ?
N4 C17 C18 120.9(4) . . ?
N4 C17 H17A 119.5 . . ?
C18 C17 H17A 119.5 . . ?
N3 C18 C17 122.1(4) . . ?
N3 C18 H18A 119.0 . . ?
C17 C18 H18A 119.0 . . ?

loop_
_geom_bond_atom_site_label_1
_geom_bond_atom_site_label_2
_geom_bond_distance
_geom_bond_site_symmetry_2
_geom_bond_publ_flag
O1 C7 1.227(5) . ?
O2 C10 1.227(5) . ?
N1 C5 1.330(5) . ?
N1 C1 1.355(6) . ?
N2 C7 1.345(6) . ?
N2 C6 1.431(6) . ?
N2 H2N 0.75(4) . ?
N3 C18 1.329(6) . ?
N3 C8 1.351(5) . ?
N4 C17 1.342(5) . ?
N4 C9 1.355(6) . ?
N5 C10 1.339(5) . ?
N5 C11 1.462(5) . ?
N5 H5N 1.01(4) . ?
N6 C12 1.354(5) . ?
N6 C16 1.362(6) . ?
C1 C2 1.342(7) . ?
C1 H1A 0.9500 . ?
C2 C3 1.382(7) . ?
C2 H2A 0.9500 . ?
C3 C4 1.406(7) . ?
C3 H3A 0.9500 . ?
C4 C5 1.375(6) . ?
C4 H4A 0.9500 . ?
C5 C6 1.515(6) . ?
C6 H6B 0.9900 . ?
C6 H6A 0.9900 . ?
C7 C8 1.491(7) . ?
C8 C9 1.384(6) . ?
C9 C10 1.515(6) . ?
C11 C12 1.501(6) . ?
C11 H11B 0.9900 . ?
C11 H11A 0.9900 . ?
C12 C13 1.349(7) . ?
C13 C14 1.394(7) . ?
C13 H13A 0.9500 . ?
C14 C15 1.367(8) . ?
C14 H14A 0.9500 . ?
C15 C16 1.345(8) . ?
C15 H15A 0.9500 . ?
C16 H16A 0.9500 . ?
C17 C18 1.382(6) . ?
C17 H17A 0.9500 . ?
C18 H18A 0.9500 . ?

loop_
_geom_hbond_atom_site_label_D
_geom_hbond_atom_site_label_H
_geom_hbond_atom_site_label_A
_geom_hbond_distance_DH
_geom_hbond_distance_HA
_geom_hbond_distance_DA
_geom_hbond_angle_DHA
_geom_hbond_site_symmetry_A
_geom_hbond_publ_flag
N2 H2N N1 0.74(5) 2.29(5) 2.598(6) 106(4) . yes
N2 H2N N3 0.74(5) 2.23(5) 2.666(5) 118(4) . yes
N5 H5N O2 1.01(4) 1.86(4) 2.787(5) 151(3) 1_455 yes
C4 H4A O1 0.9500 2.4600 3.294(5) 146.00 2_756 yes
C17 H17A N4 0.9500 2.5700 3.319(6) 135.00 2_566 yes

loop_
_geom_torsion_atom_site_label_1
_geom_torsion_atom_site_label_2
_geom_torsion_atom_site_label_3
_geom_torsion_atom_site_label_4
_geom_torsion
_geom_torsion_site_symmetry_1
_geom_torsion_site_symmetry_2
_geom_torsion_site_symmetry_3
_geom_torsion_site_symmetry_4
_geom_torsion_publ_flag
C5 N1 C1 C2 0.9(6) . . . . ?
N1 C1 C2 C3 1.0(7) . . . . ?
C1 C2 C3 C4 -1.3(7) . . . . ?
C2 C3 C4 C5 -0.2(6) . . . . ?
C1 N1 C5 C4 -2.6(6) . . . . ?
C1 N1 C5 C6 176.9(4) . . . . ?
C3 C4 C5 N1 2.2(6) . . . . ?
C3 C4 C5 C6 -177.2(4) . . . . ?
C7 N2 C6 C5 -179.2(4) . . . . ?
N1 C5 C6 N2 -3.3(5) . . . . ?
C4 C5 C6 N2 176.2(4) . . . . ?
C6 N2 C7 O1 4.5(6) . . . . ?
C6 N2 C7 C8 -174.4(4) . . . . ?
C18 N3 C8 C9 -2.5(5) . . . . ?
C18 N3 C8 C7 171.7(3) . . . . ?
O1 C7 C8 N3 -166.3(4) . . . . ?
N2 C7 C8 N3 12.6(5) . . . . ?
O1 C7 C8 C9 7.7(6) . . . . ?
N2 C7 C8 C9 -173.4(3) . . . . ?
C17 N4 C9 C8 -2.7(5) . . . . ?
C17 N4 C9 C10 170.6(3) . . . . ?
N3 C8 C9 N4 5.8(5) . . . . ?
C7 C8 C9 N4 -168.0(3) . . . . ?
N3 C8 C9 C10 -166.8(3) . . . . ?
C7 C8 C9 C10 19.5(6) . . . . ?
C11 N5 C10 O2 1.2(7) . . . . ?
C11 N5 C10 C9 -175.2(4) . . . . ?
N4 C9 C10 O2 -126.9(4) . . . . ?
C8 C9 C10 O2 46.2(6) . . . . ?
N4 C9 C10 N5 49.5(5) . . . . ?
C8 C9 C10 N5 -137.4(4) . . . . ?
C10 N5 C11 C12 71.7(5) . . . . ?
C16 N6 C12 C13 2.3(6) . . . . ?
C16 N6 C12 C11 -178.0(4) . . . . ?
N5 C11 C12 C13 51.8(6) . . . . ?
N5 C11 C12 N6 -127.9(4) . . . . ?
N6 C12 C13 C14 -1.8(7) . . . . ?
C11 C12 C13 C14 178.6(4) . . . . ?
C12 C13 C14 C15 0.9(7) . . . . ?
C13 C14 C15 C16 -0.8(8) . . . . ?
C14 C15 C16 N6 1.5(8) . . . . ?
C12 N6 C16 C15 -2.2(7) . . . . ?
C9 N4 C17 C18 -3.2(5) . . . . ?
C8 N3 C18 C17 -3.5(6) . . . . ?
N4 C17 C18 N3 6.6(6) . . . . ?

loop_
_cod_related_entry_id
_cod_related_entry_database
_cod_related_entry_code
1 ChemSpider 21131132
